data_7235631
loop_
_publ_author_name
'Salehzadeh, Hamid'
'Nematollahi, Davood'

_publ_section_title
;
 A non-covalent complex based on catechol--benzoxazole moieties:
 electrochemical synthesis and characterization
;
_journal_issue 46
_journal_name_full 'RSC Adv.'
_journal_page_first 24207
_journal_paper_doi 10.1039/C4RA02340D
_journal_volume 4
_journal_year 2014
_chemical_formula_sum 'C36 H49 N O4'
_chemical_formula_weight 559.76
_space_group_IT_number 14
_space_group_name_Hall '-P 2ybc'
_space_group_name_H-M_alt 'P 1 21/c 1'
_symmetry_cell_setting monoclinic
_symmetry_space_group_name_H-M 'P 1 21/c 1'
_atom_sites_solution_hydrogens geom
_atom_sites_solution_primary direct
_atom_sites_solution_secondary difmap
_audit_creation_method SHELXL-97
_cell_angle_alpha 90.00
_cell_angle_beta 99.446(3)
_cell_angle_gamma 90.00
_cell_formula_units_Z 4
_cell_length_a 14.9211(6)
_cell_length_b 9.5163(2)
_cell_length_c 23.0981(9)
_cell_measurement_reflns_used 18503
_cell_measurement_temperature 120(2)
_cell_measurement_theta_max 27.00
_cell_measurement_theta_min 2.43
_cell_volume 3235.3(2)
_computing_cell_refinement 'X-Area 1.31 (Stoe & Cie GmbH, 2005)'
_computing_data_collection 'X-Area 1.31 (Stoe & Cie GmbH, 2005)'
_computing_data_reduction 'X-Area 1.31 (Stoe & Cie GmbH, 2005)'
_computing_molecular_graphics 'ORTEP-3 for Windows (Farrugia, 1997)'
_computing_publication_material 'WinGX (Farrugia, 1999)'
_computing_structure_refinement 'SHELXL-97 (Sheldrick, 1997)'
_computing_structure_solution 'SHELXS-97 (Sheldrick, 1990)'
_diffrn_ambient_temperature 120(2)
_diffrn_detector_area_resol_mean '0.15 mm'
_diffrn_measured_fraction_theta_full 0.994
_diffrn_measured_fraction_theta_max 0.994
_diffrn_measurement_device_type 'STOE IPDS II'
_diffrn_measurement_method 'rotation method'
_diffrn_radiation_monochromator graphite
_diffrn_radiation_source 'fine-focus sealed tube'
_diffrn_radiation_type MoK\a
_diffrn_radiation_wavelength 0.71073
_diffrn_reflns_av_R_equivalents 0.0464
_diffrn_reflns_av_sigmaI/netI 0.0399
_diffrn_reflns_limit_h_max 19
_diffrn_reflns_limit_h_min -15
_diffrn_reflns_limit_k_max 10
_diffrn_reflns_limit_k_min -12
_diffrn_reflns_limit_l_max 29
_diffrn_reflns_limit_l_min -29
_diffrn_reflns_number 18503
_diffrn_reflns_theta_full 27.00
_diffrn_reflns_theta_max 27.00
_diffrn_reflns_theta_min 2.43
_diffrn_standards_number 0
_exptl_absorpt_coefficient_mu 0.073
_exptl_absorpt_correction_type none
_exptl_crystal_colour Colorless
_exptl_crystal_density_diffrn 1.149
_exptl_crystal_density_method 'not measured'
_exptl_crystal_description Plate
_exptl_crystal_F_000 1216
_exptl_crystal_size_max 0.50
_exptl_crystal_size_mid 0.49
_exptl_crystal_size_min 0.48
_refine_diff_density_max 0.363
_refine_diff_density_min -0.229
_refine_diff_density_rms 0.059
_refine_ls_extinction_method none
_refine_ls_goodness_of_fit_ref 1.190
_refine_ls_hydrogen_treatment mixed
_refine_ls_matrix_type full
_refine_ls_number_parameters 378
_refine_ls_number_reflns 7019
_refine_ls_number_restraints 0
_refine_ls_restrained_S_all 1.190
_refine_ls_R_factor_all 0.0843
_refine_ls_R_factor_gt 0.0674
_refine_ls_shift/su_max 0.006
_refine_ls_shift/su_mean 0.001
_refine_ls_structure_factor_coef Fsqd
_refine_ls_weighting_details 'calc w=1/[\s^2^(Fo^2^)+(0.0343P)^2^+5.0090P] where P=(Fo^2^+2Fc^2^)/3'
_refine_ls_weighting_scheme calc
_refine_ls_wR_factor_gt 0.1554
_refine_ls_wR_factor_ref 0.1631
_reflns_number_gt 5747
_reflns_number_total 7019
_reflns_threshold_expression >2sigma(I)
_cod_data_source_file c4ra02340d2.cif
_cod_data_source_block d:\determination\solution\c424\khc424
_cod_depositor_comments
;
The following automatic conversions were performed:

data item '_exptl_absorpt_correction_type' value 'None' was changed
to 'none' in accordance with the
/home/saulius/struct/COD-crude-data/automatic-downloads/DataCite-retrospective/RSC/depositions/lib/dictionaries/cif_core.dic
dictionary named 'cif_core.dic' version 2.4.2 last updated on
2011-04-26.

data item '_symmetry_cell_setting' value 'Monoclinic' was changed to
'monoclinic' in accordance with the
/home/saulius/struct/COD-crude-data/automatic-downloads/DataCite-retrospective/RSC/depositions/lib/dictionaries/cif_core.dic
dictionary named 'cif_core.dic' version 2.4.2 last updated on
2011-04-26.

Automatic conversion script
Id: cif_fix_values 6909 2019-04-08 15:41:33Z antanas 
;
_cod_original_cell_volume 3235.31(19)
_cod_original_sg_symbol_H-M P21/c
_cod_original_formula_sum 'C36 H49 N1 O4'
_cod_database_code 7235631

loop_
_symmetry_equiv_pos_as_xyz
'x, y, z'
'-x, y+1/2, -z+1/2'
'-x, -y, -z'
'x, -y-1/2, z-1/2'

loop_
_atom_site_label
_atom_site_type_symbol
_atom_site_fract_x
_atom_site_fract_y
_atom_site_fract_z
_atom_site_U_iso_or_equiv
_atom_site_adp_type
_atom_site_occupancy
_atom_site_symmetry_multiplicity
_atom_site_calc_flag
_atom_site_refinement_flags
C1 C 0.5006(2) 0.0599(4) 0.21705(12) 0.0371(7) Uani 1 1 d .
H1A H 0.4884 -0.0392 0.2143 0.044 Uiso 1 1 calc R
H1B H 0.5648 0.0755 0.2203 0.044 Uiso 1 1 calc R
H1C H 0.4695 0.1061 0.1826 0.044 Uiso 1 1 calc R
C2 C 0.50709(17) 0.0610(3) 0.32076(11) 0.0215(5) Uani 1 1 d .
C3 C 0.56330(18) -0.0566(3) 0.32771(12) 0.0272(6) Uani 1 1 d .
H3 H 0.5748 -0.1059 0.2950 0.033 Uiso 1 1 calc R
C4 C 0.60212(19) -0.1000(3) 0.38356(13) 0.0297(6) Uani 1 1 d .
H4 H 0.6392 -0.1792 0.3879 0.036 Uiso 1 1 calc R
C5 C 0.58650(19) -0.0274(3) 0.43295(12) 0.0292(6) Uani 1 1 d .
H5 H 0.6136 -0.0564 0.4702 0.035 Uiso 1 1 calc R
C6 C 0.53030(17) 0.0885(3) 0.42613(11) 0.0228(5) Uani 1 1 d .
H6 H 0.5200 0.1381 0.4591 0.027 Uiso 1 1 calc R
C7 C 0.48875(16) 0.1324(3) 0.37061(10) 0.0184(5) Uani 1 1 d .
C8 C 0.42927(15) 0.2555(2) 0.36634(9) 0.0150(4) Uani 1 1 d .
C9 C 0.36594(15) 0.4517(2) 0.37910(9) 0.0153(4) Uani 1 1 d .
C10 C 0.34294(16) 0.5837(3) 0.39783(10) 0.0179(5) Uani 1 1 d .
H10 H 0.3815 0.6322 0.4268 0.021 Uiso 1 1 calc R
C11 C 0.26074(16) 0.6402(2) 0.37194(10) 0.0171(5) Uani 1 1 d .
C12 C 0.23260(17) 0.7825(3) 0.39472(10) 0.0192(5) Uani 1 1 d .
C13 C 0.2249(2) 0.7648(3) 0.45988(11) 0.0265(6) Uani 1 1 d .
H13A H 0.2825 0.7355 0.4813 0.032 Uiso 1 1 calc R
H13B H 0.1798 0.6951 0.4638 0.032 Uiso 1 1 calc R
H13C H 0.2077 0.8528 0.4752 0.032 Uiso 1 1 calc R
C14 C 0.3040(2) 0.8943(3) 0.38811(12) 0.0286(6) Uani 1 1 d .
H14A H 0.3097 0.9032 0.3475 0.034 Uiso 1 1 calc R
H14B H 0.3615 0.8670 0.4104 0.034 Uiso 1 1 calc R
H14C H 0.2857 0.9828 0.4023 0.034 Uiso 1 1 calc R
C15 C 0.14061(18) 0.8339(3) 0.36193(11) 0.0255(6) Uani 1 1 d .
H15A H 0.0943 0.7669 0.3667 0.031 Uiso 1 1 calc R
H15B H 0.1438 0.8440 0.3210 0.031 Uiso 1 1 calc R
H15C H 0.1262 0.9230 0.3776 0.031 Uiso 1 1 calc R
C16 C 0.20471(16) 0.5636(2) 0.32796(10) 0.0170(5) Uani 1 1 d .
H16 H 0.1499 0.6041 0.3112 0.020 Uiso 1 1 calc R
C17 C 0.22554(16) 0.4308(2) 0.30768(10) 0.0162(5) Uani 1 1 d .
C18 C 0.16366(16) 0.3459(3) 0.26103(10) 0.0187(5) Uani 1 1 d .
C19 C 0.21598(18) 0.3063(3) 0.21110(10) 0.0238(5) Uani 1 1 d .
H19A H 0.2683 0.2513 0.2267 0.029 Uiso 1 1 calc R
H19B H 0.2350 0.3904 0.1936 0.029 Uiso 1 1 calc R
H19C H 0.1772 0.2527 0.1819 0.029 Uiso 1 1 calc R
C20 C 0.13395(19) 0.2111(3) 0.28876(11) 0.0264(6) Uani 1 1 d .
H20A H 0.1014 0.2349 0.3199 0.032 Uiso 1 1 calc R
H20B H 0.1866 0.1565 0.3042 0.032 Uiso 1 1 calc R
H20C H 0.0953 0.1575 0.2595 0.032 Uiso 1 1 calc R
C21 C 0.07848(17) 0.4287(3) 0.23507(11) 0.0258(6) Uani 1 1 d .
H21A H 0.0960 0.5136 0.2175 0.031 Uiso 1 1 calc R
H21B H 0.0445 0.4516 0.2657 0.031 Uiso 1 1 calc R
H21C H 0.0416 0.3727 0.2058 0.031 Uiso 1 1 calc R
C22 C 0.30883(16) 0.3800(2) 0.33582(9) 0.0156(4) Uani 1 1 d .
C23 C 0.65672(16) 0.5265(3) 0.44737(10) 0.0174(5) Uani 1 1 d .
C24 C 0.67756(16) 0.4332(3) 0.40566(10) 0.0189(5) Uani 1 1 d .
H24 H 0.6342 0.3691 0.3884 0.023 Uiso 1 1 calc R
C25 C 0.76359(16) 0.4352(2) 0.38933(10) 0.0180(5) Uani 1 1 d .
C26 C 0.78682(18) 0.3268(3) 0.34519(11) 0.0230(5) Uani 1 1 d .
C27 C 0.7976(3) 0.1833(3) 0.37606(16) 0.0487(10) Uani 1 1 d .
H27A H 0.7419 0.1587 0.3892 0.058 Uiso 1 1 calc R
H27B H 0.8457 0.1883 0.4092 0.058 Uiso 1 1 calc R
H27C H 0.8120 0.1133 0.3491 0.058 Uiso 1 1 calc R
C28 C 0.7110(2) 0.3186(4) 0.29186(14) 0.0500(10) Uani 1 1 d .
H28A H 0.7035 0.4088 0.2731 0.060 Uiso 1 1 calc R
H28B H 0.6552 0.2915 0.3044 0.060 Uiso 1 1 calc R
H28C H 0.7267 0.2502 0.2646 0.060 Uiso 1 1 calc R
C29 C 0.87551(19) 0.3609(3) 0.32318(11) 0.0274(6) Uani 1 1 d .
H29A H 0.9245 0.3634 0.3558 0.033 Uiso 1 1 calc R
H29B H 0.8703 0.4508 0.3040 0.033 Uiso 1 1 calc R
H29C H 0.8875 0.2900 0.2959 0.033 Uiso 1 1 calc R
C30 C 0.82646(16) 0.5314(2) 0.41676(10) 0.0180(5) Uani 1 1 d .
H30 H 0.8840 0.5326 0.4062 0.022 Uiso 1 1 calc R
C31 C 0.80811(16) 0.6269(2) 0.45966(10) 0.0164(5) Uani 1 1 d .
C32 C 0.87959(16) 0.7312(3) 0.48932(11) 0.0196(5) Uani 1 1 d .
C33 C 0.97056(18) 0.7165(3) 0.46700(13) 0.0303(6) Uani 1 1 d .
H33A H 0.9615 0.7335 0.4255 0.036 Uiso 1 1 calc R
H33B H 0.9939 0.6232 0.4749 0.036 Uiso 1 1 calc R
H33C H 1.0131 0.7835 0.4866 0.036 Uiso 1 1 calc R
C34 C 0.89748(19) 0.7048(4) 0.55566(11) 0.0328(7) Uani 1 1 d .
H34A H 0.9191 0.6105 0.5632 0.039 Uiso 1 1 calc R
H34B H 0.8421 0.7174 0.5712 0.039 Uiso 1 1 calc R
H34C H 0.9424 0.7699 0.5742 0.039 Uiso 1 1 calc R
C35 C 0.8465(2) 0.8818(3) 0.47629(14) 0.0318(6) Uani 1 1 d .
H35A H 0.7907 0.8960 0.4910 0.038 Uiso 1 1 calc R
H35B H 0.8366 0.8974 0.4347 0.038 Uiso 1 1 calc R
H35C H 0.8915 0.9465 0.4950 0.038 Uiso 1 1 calc R
C36 C 0.72107(16) 0.6228(2) 0.47404(9) 0.0167(5) Uani 1 1 d .
N1 N 0.44267(13) 0.3682(2) 0.39802(8) 0.0169(4) Uani 1 1 d .
O1 O 0.46935(13) 0.1154(2) 0.26785(8) 0.0294(4) Uani 1 1 d .
O2 O 0.35020(11) 0.25275(16) 0.32720(7) 0.0156(3) Uani 1 1 d .
O3 O 0.57436(12) 0.5316(2) 0.46615(8) 0.0239(4) Uani 1 1 d .
H3B H 0.534(2) 0.464(4) 0.4434(15) 0.043(9) Uiso 1 1 d .
O4 O 0.69466(12) 0.71353(19) 0.51494(7) 0.0208(4) Uani 1 1 d .
H4B H 0.638(3) 0.692(4) 0.5199(17) 0.061(12) Uiso 1 1 d .

loop_
_atom_site_aniso_label
_atom_site_aniso_U_11
_atom_site_aniso_U_22
_atom_site_aniso_U_33
_atom_site_aniso_U_23
_atom_site_aniso_U_13
_atom_site_aniso_U_12
C1 0.0461(18) 0.0426(18) 0.0227(13) -0.0084(12) 0.0059(12) 0.0145(15)
C2 0.0189(12) 0.0205(12) 0.0242(12) -0.0005(10) 0.0012(9) 0.0003(10)
C3 0.0268(14) 0.0206(13) 0.0349(14) -0.0060(11) 0.0072(11) 0.0051(11)
C4 0.0240(14) 0.0187(13) 0.0462(16) 0.0051(11) 0.0052(12) 0.0083(11)
C5 0.0251(14) 0.0288(15) 0.0325(14) 0.0099(11) 0.0014(11) 0.0061(11)
C6 0.0213(12) 0.0242(13) 0.0228(12) 0.0012(10) 0.0036(10) 0.0022(10)
C7 0.0158(11) 0.0160(11) 0.0236(11) 0.0005(9) 0.0034(9) -0.0008(9)
C8 0.0130(11) 0.0196(11) 0.0127(10) 0.0003(8) 0.0030(8) 0.0007(9)
C9 0.0132(11) 0.0174(11) 0.0156(10) 0.0009(9) 0.0034(8) 0.0007(9)
C10 0.0194(12) 0.0191(12) 0.0152(10) -0.0028(9) 0.0027(9) -0.0035(9)
C11 0.0201(12) 0.0146(11) 0.0175(10) 0.0007(9) 0.0060(9) 0.0004(9)
C12 0.0204(12) 0.0162(12) 0.0210(11) -0.0020(9) 0.0033(9) 0.0035(10)
C13 0.0355(15) 0.0228(13) 0.0223(12) -0.0013(10) 0.0076(11) 0.0085(11)
C14 0.0341(15) 0.0161(12) 0.0361(14) -0.0006(11) 0.0068(12) 0.0006(11)
C15 0.0261(13) 0.0206(13) 0.0291(13) -0.0008(10) 0.0028(11) 0.0072(11)
C16 0.0138(11) 0.0178(11) 0.0194(11) 0.0036(9) 0.0025(9) 0.0021(9)
C17 0.0151(11) 0.0170(11) 0.0167(10) 0.0014(9) 0.0032(8) -0.0020(9)
C18 0.0170(11) 0.0197(12) 0.0191(11) -0.0007(9) 0.0021(9) -0.0027(9)
C19 0.0246(13) 0.0276(13) 0.0185(11) -0.0033(10) 0.0021(10) -0.0009(11)
C20 0.0276(14) 0.0242(13) 0.0263(13) -0.0025(11) 0.0009(11) -0.0087(11)
C21 0.0174(12) 0.0297(14) 0.0280(13) -0.0025(11) -0.0028(10) -0.0011(11)
C22 0.0181(11) 0.0135(11) 0.0161(10) -0.0010(8) 0.0059(9) 0.0001(9)
C23 0.0144(11) 0.0210(12) 0.0173(10) 0.0023(9) 0.0038(9) 0.0010(9)
C24 0.0197(12) 0.0196(12) 0.0168(11) -0.0010(9) 0.0014(9) -0.0029(10)
C25 0.0216(12) 0.0152(11) 0.0179(11) 0.0007(9) 0.0057(9) 0.0015(9)
C26 0.0259(13) 0.0216(13) 0.0235(12) -0.0058(10) 0.0103(10) -0.0022(10)
C27 0.082(3) 0.0184(14) 0.058(2) -0.0044(14) 0.048(2) -0.0028(16)
C28 0.0345(17) 0.080(3) 0.0361(16) -0.0354(18) 0.0088(14) -0.0091(18)
C29 0.0309(14) 0.0270(14) 0.0267(13) -0.0060(11) 0.0116(11) -0.0006(11)
C30 0.0171(11) 0.0184(12) 0.0195(11) 0.0022(9) 0.0064(9) 0.0001(9)
C31 0.0184(11) 0.0131(11) 0.0177(10) 0.0023(9) 0.0032(9) 0.0001(9)
C32 0.0160(12) 0.0183(12) 0.0249(12) -0.0030(9) 0.0047(9) -0.0018(9)
C33 0.0212(13) 0.0288(15) 0.0430(16) -0.0115(12) 0.0115(12) -0.0076(11)
C34 0.0240(14) 0.0475(18) 0.0253(13) -0.0039(12) -0.0009(11) -0.0076(13)
C35 0.0286(15) 0.0158(13) 0.0512(17) -0.0044(12) 0.0074(13) -0.0029(11)
C36 0.0217(12) 0.0143(11) 0.0144(10) 0.0011(8) 0.0039(9) 0.0014(9)
N1 0.0166(10) 0.0173(10) 0.0167(9) -0.0002(8) 0.0025(7) 0.0027(8)
O1 0.0335(11) 0.0341(11) 0.0201(9) -0.0043(8) 0.0031(8) 0.0144(9)
O2 0.0154(8) 0.0134(8) 0.0174(7) -0.0016(6) 0.0007(6) 0.0018(6)
O3 0.0161(9) 0.0313(10) 0.0249(9) -0.0076(8) 0.0057(7) -0.0046(8)
O4 0.0198(9) 0.0220(9) 0.0214(8) -0.0045(7) 0.0060(7) -0.0009(7)

loop_
_atom_type_symbol
_atom_type_description
_atom_type_scat_dispersion_real
_atom_type_scat_dispersion_imag
_atom_type_scat_source
C C 0.0033 0.0016 'International Tables Vol C Tables 4.2.6.8 and 6.1.1.4'
H H 0.0000 0.0000 'International Tables Vol C Tables 4.2.6.8 and 6.1.1.4'
N N 0.0061 0.0033 'International Tables Vol C Tables 4.2.6.8 and 6.1.1.4'
O O 0.0106 0.0060 'International Tables Vol C Tables 4.2.6.8 and 6.1.1.4'

loop_
_geom_angle_atom_site_label_1
_geom_angle_atom_site_label_2
_geom_angle_atom_site_label_3
_geom_angle
O1 C1 H1A 109.5
O1 C1 H1B 109.5
H1A C1 H1B 109.5
O1 C1 H1C 109.5
H1A C1 H1C 109.5
H1B C1 H1C 109.5
O1 C2 C3 124.2(2)
O1 C2 C7 116.5(2)
C3 C2 C7 119.3(2)
C4 C3 C2 119.9(2)
C4 C3 H3 120.0
C2 C3 H3 120.0
C5 C4 C3 121.0(2)
C5 C4 H4 119.5
C3 C4 H4 119.5
C6 C5 C4 119.1(2)
C6 C5 H5 120.5
C4 C5 H5 120.5
C5 C6 C7 121.0(2)
C5 C6 H6 119.5
C7 C6 H6 119.5
C6 C7 C2 119.5(2)
C6 C7 C8 118.4(2)
C2 C7 C8 122.0(2)
N1 C8 O2 115.3(2)
N1 C8 C7 126.1(2)
O2 C8 C7 118.57(19)
C22 C9 C10 121.1(2)
C22 C9 N1 108.7(2)
C10 C9 N1 130.2(2)
C11 C10 C9 117.7(2)
C11 C10 H10 121.2
C9 C10 H10 121.2
C10 C11 C16 119.3(2)
C10 C11 C12 117.9(2)
C16 C11 C12 122.7(2)
C14 C12 C15 108.1(2)
C14 C12 C11 110.2(2)
C15 C12 C11 112.6(2)
C14 C12 C13 109.8(2)
C15 C12 C13 108.3(2)
C11 C12 C13 107.9(2)
C12 C13 H13A 109.5
C12 C13 H13B 109.5
H13A C13 H13B 109.5
C12 C13 H13C 109.5
H13A C13 H13C 109.5
H13B C13 H13C 109.5
C12 C14 H14A 109.5
C12 C14 H14B 109.5
H14A C14 H14B 109.5
C12 C14 H14C 109.5
H14A C14 H14C 109.5
H14B C14 H14C 109.5
C12 C15 H15A 109.5
C12 C15 H15B 109.5
H15A C15 H15B 109.5
C12 C15 H15C 109.5
H15A C15 H15C 109.5
H15B C15 H15C 109.5
C17 C16 C11 124.8(2)
C17 C16 H16 117.6
C11 C16 H16 117.6
C22 C17 C16 112.8(2)
C22 C17 C18 122.4(2)
C16 C17 C18 124.8(2)
C17 C18 C20 109.29(19)
C17 C18 C21 111.7(2)
C20 C18 C21 108.4(2)
C17 C18 C19 109.5(2)
C20 C18 C19 109.0(2)
C21 C18 C19 108.8(2)
C18 C19 H19A 109.5
C18 C19 H19B 109.5
H19A C19 H19B 109.5
C18 C19 H19C 109.5
H19A C19 H19C 109.5
H19B C19 H19C 109.5
C18 C20 H20A 109.5
C18 C20 H20B 109.5
H20A C20 H20B 109.5
C18 C20 H20C 109.5
H20A C20 H20C 109.5
H20B C20 H20C 109.5
C18 C21 H21A 109.5
C18 C21 H21B 109.5
H21A C21 H21B 109.5
C18 C21 H21C 109.5
H21A C21 H21C 109.5
H21B C21 H21C 109.5
C9 C22 O2 107.34(19)
C9 C22 C17 124.4(2)
O2 C22 C17 128.3(2)
O3 C23 C24 124.0(2)
O3 C23 C36 115.2(2)
C24 C23 C36 120.8(2)
C23 C24 C25 120.1(2)
C23 C24 H24 120.0
C25 C24 H24 120.0
C30 C25 C24 117.9(2)
C30 C25 C26 122.6(2)
C24 C25 C26 119.3(2)
C29 C26 C25 112.4(2)
C29 C26 C28 108.0(2)
C25 C26 C28 110.6(2)
C29 C26 C27 108.2(2)
C25 C26 C27 107.9(2)
C28 C26 C27 109.6(3)
C26 C27 H27A 109.5
C26 C27 H27B 109.5
H27A C27 H27B 109.5
C26 C27 H27C 109.5
H27A C27 H27C 109.5
H27B C27 H27C 109.5
C26 C28 H28A 109.5
C26 C28 H28B 109.5
H28A C28 H28B 109.5
C26 C28 H28C 109.5
H28A C28 H28C 109.5
H28B C28 H28C 109.5
C26 C29 H29A 109.5
C26 C29 H29B 109.5
H29A C29 H29B 109.5
C26 C29 H29C 109.5
H29A C29 H29C 109.5
H29B C29 H29C 109.5
C25 C30 C31 123.6(2)
C25 C30 H30 118.2
C31 C30 H30 118.2
C36 C31 C30 116.6(2)
C36 C31 C32 121.3(2)
C30 C31 C32 122.2(2)
C35 C32 C34 110.4(2)
C35 C32 C31 109.9(2)
C34 C32 C31 109.6(2)
C35 C32 C33 107.1(2)
C34 C32 C33 107.6(2)
C31 C32 C33 112.3(2)
C32 C33 H33A 109.5
C32 C33 H33B 109.5
H33A C33 H33B 109.5
C32 C33 H33C 109.5
H33A C33 H33C 109.5
H33B C33 H33C 109.5
C32 C34 H34A 109.5
C32 C34 H34B 109.5
H34A C34 H34B 109.5
C32 C34 H34C 109.5
H34A C34 H34C 109.5
H34B C34 H34C 109.5
C32 C35 H35A 109.5
C32 C35 H35B 109.5
H35A C35 H35B 109.5
C32 C35 H35C 109.5
H35A C35 H35C 109.5
H35B C35 H35C 109.5
O4 C36 C31 121.7(2)
O4 C36 C23 117.3(2)
C31 C36 C23 121.0(2)
C8 N1 C9 104.49(19)
C2 O1 C1 116.9(2)
C8 O2 C22 104.16(17)
C23 O3 H3B 108(2)
C36 O4 H4B 109(3)

loop_
_geom_bond_atom_site_label_1
_geom_bond_atom_site_label_2
_geom_bond_distance
C1 O1 1.433(3)
C1 H1A 0.9600
C1 H1B 0.9600
C1 H1C 0.9600
C2 O1 1.361(3)
C2 C3 1.392(4)
C2 C7 1.402(3)
C3 C4 1.388(4)
C3 H3 0.9300
C4 C5 1.386(4)
C4 H4 0.9300
C5 C6 1.379(4)
C5 H5 0.9300
C6 C7 1.394(3)
C6 H6 0.9300
C7 C8 1.464(3)
C8 N1 1.295(3)
C8 O2 1.364(3)
C9 C22 1.382(3)
C9 C10 1.390(3)
C9 N1 1.403(3)
C10 C11 1.382(3)
C10 H10 0.9300
C11 C16 1.409(3)
C11 C12 1.535(3)
C12 C14 1.532(4)
C12 C15 1.535(3)
C12 C13 1.537(3)
C13 H13A 0.9600
C13 H13B 0.9600
C13 H13C 0.9600
C14 H14A 0.9600
C14 H14B 0.9600
C14 H14C 0.9600
C15 H15A 0.9600
C15 H15B 0.9600
C15 H15C 0.9600
C16 C17 1.400(3)
C16 H16 0.9300
C17 C22 1.391(3)
C17 C18 1.530(3)
C18 C20 1.531(3)
C18 C21 1.532(3)
C18 C19 1.542(3)
C19 H19A 0.9600
C19 H19B 0.9600
C19 H19C 0.9600
C20 H20A 0.9600
C20 H20B 0.9600
C20 H20C 0.9600
C21 H21A 0.9600
C21 H21B 0.9600
C21 H21C 0.9600
C22 O2 1.389(3)
C23 O3 1.370(3)
C23 C24 1.383(3)
C23 C36 1.395(3)
C24 C25 1.396(3)
C24 H24 0.9300
C25 C30 1.387(3)
C25 C26 1.530(3)
C26 C29 1.528(4)
C26 C28 1.532(4)
C26 C27 1.536(4)
C27 H27A 0.9600
C27 H27B 0.9600
C27 H27C 0.9600
C28 H28A 0.9600
C28 H28B 0.9600
C28 H28C 0.9600
C29 H29A 0.9600
C29 H29B 0.9600
C29 H29C 0.9600
C30 C31 1.405(3)
C30 H30 0.9300
C31 C36 1.393(3)
C31 C32 1.533(3)
C32 C35 1.529(4)
C32 C34 1.532(3)
C32 C33 1.535(4)
C33 H33A 0.9600
C33 H33B 0.9600
C33 H33C 0.9600
C34 H34A 0.9600
C34 H34B 0.9600
C34 H34C 0.9600
C35 H35A 0.9600
C35 H35B 0.9600
C35 H35C 0.9600
C36 O4 1.384(3)
O3 H3B 0.97(4)
O4 H4B 0.89(4)

loop_
_geom_torsion_atom_site_label_1
_geom_torsion_atom_site_label_2
_geom_torsion_atom_site_label_3
_geom_torsion_atom_site_label_4
_geom_torsion
O1 C2 C3 C4 176.9(3)
C7 C2 C3 C4 -1.4(4)
C2 C3 C4 C5 -0.5(4)
C3 C4 C5 C6 1.0(4)
C4 C5 C6 C7 0.5(4)
C5 C6 C7 C2 -2.5(4)
C5 C6 C7 C8 179.5(2)
O1 C2 C7 C6 -175.5(2)
C3 C2 C7 C6 2.9(4)
O1 C2 C7 C8 2.4(4)
C3 C2 C7 C8 -179.2(2)
C6 C7 C8 N1 38.6(3)
C2 C7 C8 N1 -139.4(3)
C6 C7 C8 O2 -138.9(2)
C2 C7 C8 O2 43.1(3)
C22 C9 C10 C11 0.4(3)
N1 C9 C10 C11 -178.5(2)
C9 C10 C11 C16 -0.5(3)
C9 C10 C11 C12 176.8(2)
C10 C11 C12 C14 58.8(3)
C16 C11 C12 C14 -124.1(2)
C10 C11 C12 C15 179.5(2)
C16 C11 C12 C15 -3.4(3)
C10 C11 C12 C13 -61.1(3)
C16 C11 C12 C13 116.1(2)
C10 C11 C16 C17 0.2(4)
C12 C11 C16 C17 -176.9(2)
C11 C16 C17 C22 0.1(3)
C11 C16 C17 C18 178.4(2)
C22 C17 C18 C20 62.7(3)
C16 C17 C18 C20 -115.4(3)
C22 C17 C18 C21 -177.3(2)
C16 C17 C18 C21 4.6(3)
C22 C17 C18 C19 -56.6(3)
C16 C17 C18 C19 125.3(2)
C10 C9 C22 O2 -179.8(2)
N1 C9 C22 O2 -0.7(2)
C10 C9 C22 C17 -0.1(4)
N1 C9 C22 C17 179.0(2)
C16 C17 C22 C9 -0.2(3)
C18 C17 C22 C9 -178.5(2)
C16 C17 C22 O2 179.4(2)
C18 C17 C22 O2 1.1(4)
O3 C23 C24 C25 -179.7(2)
C36 C23 C24 C25 -0.5(4)
C23 C24 C25 C30 0.9(3)
C23 C24 C25 C26 177.2(2)
C30 C25 C26 C29 -15.1(3)
C24 C25 C26 C29 168.8(2)
C30 C25 C26 C28 -135.9(3)
C24 C25 C26 C28 48.0(3)
C30 C25 C26 C27 104.2(3)
C24 C25 C26 C27 -71.9(3)
C24 C25 C30 C31 -0.4(4)
C26 C25 C30 C31 -176.5(2)
C25 C30 C31 C36 -0.5(3)
C25 C30 C31 C32 179.6(2)
C36 C31 C32 C35 -61.3(3)
C30 C31 C32 C35 118.6(3)
C36 C31 C32 C34 60.1(3)
C30 C31 C32 C34 -120.0(3)
C36 C31 C32 C33 179.6(2)
C30 C31 C32 C33 -0.5(3)
C30 C31 C36 O4 -178.9(2)
C32 C31 C36 O4 1.0(3)
C30 C31 C36 C23 0.9(3)
C32 C31 C36 C23 -179.2(2)
O3 C23 C36 O4 -1.4(3)
C24 C23 C36 O4 179.4(2)
O3 C23 C36 C31 178.9(2)
C24 C23 C36 C31 -0.4(3)
O2 C8 N1 C9 -0.1(3)
C7 C8 N1 C9 -177.7(2)
C22 C9 N1 C8 0.5(2)
C10 C9 N1 C8 179.5(2)
C3 C2 O1 C1 -9.5(4)
C7 C2 O1 C1 168.8(2)
N1 C8 O2 C22 -0.3(3)
C7 C8 O2 C22 177.5(2)
C9 C22 O2 C8 0.6(2)
C17 C22 O2 C8 -179.1(2)
